data_1530638
loop_
_publ_author_name
'Reimers, J.N.'
'Greedan, J.E.'
'Subramanian, M.A.'

_publ_section_title
;
 Crystal structure and magnetism in Mn Sb2 O6: Incommensurate long-range
 order
;
_journal_name_full 'Journal of Solid State Chemistry'
_journal_page_first 263
_journal_page_last 276
_journal_volume 79
_journal_year 1989
_chemical_formula_sum 'Mn O6 Sb2'
_chemical_name_systematic 'Mn (Sb2 O6)'
_space_group_IT_number 150
_symmetry_space_group_name_Hall 'P 3 2"'
_symmetry_space_group_name_H-M 'P 3 2 1'
_cell_angle_alpha 90
_cell_angle_beta 90
_cell_angle_gamma 120
_cell_formula_units_Z 3
_cell_length_a 8.802
_cell_length_b 8.802
_cell_length_c 4.721
_cell_volume 316.758
_citation_journal_id_ASTM JSSCBI
_cod_data_source_file Reimers_JSSCBI_1989_1816.cif
_cod_data_source_block Mn1O6Sb2
_cod_original_cell_volume 316.7578
_cod_original_formula_sum 'Mn1 O6 Sb2'
_cod_database_code 1530638

loop_
_symmetry_equiv_pos_as_xyz
x,y,z
-y,x-y,z
-x+y,-x,z
y,x,-z
-x,-x+y,-z
x-y,-y,-z

loop_
_atom_site_label
_atom_site_type_symbol
_atom_site_fract_x
_atom_site_fract_y
_atom_site_fract_z
_atom_site_occupancy
_atom_site_U_iso_or_equiv
Sb3 Sb+5 0.3074 0 0.5 1 0.0
Sb1 Sb+5 0 0 0 1 0.0
Mn1 Mn+2 0.638 0 0 1 0.0
O1 O-2 0.1013 0.8905 0.7644 1 0.0
Sb2 Sb+5 0.3333 0.6667 0.507 1 0.0
O3 O-2 0.2235 0.7736 0.2842 1 0.0
O2 O-2 0.4724 0.5898 0.73 1 0.0
